data_1535806
loop_
_publ_author_name
'Caignaert, V.'
'Nguyen, N.'
'Raveau, B.'

_publ_section_title
;
 La2 Sr Cu2 O6: Neutron diffraction study
;
_journal_name_full 'Materials Research Bulletin'
_journal_page_first 199
_journal_page_last 204
_journal_volume 25
_journal_year 1990
_chemical_formula_sum 'Cu2 La2 O6.03 Sr'
_chemical_name_systematic 'La2 Sr Cu2 O6.03'
_space_group_IT_number 139
_symmetry_space_group_name_Hall '-I 4 2'
_symmetry_space_group_name_H-M 'I 4/m m m'
_cell_angle_alpha 90
_cell_angle_beta 90
_cell_angle_gamma 90
_cell_formula_units_Z 2
_cell_length_a 3.8647
_cell_length_b 3.8647
_cell_length_c 19.941
_cell_volume 297.837
_citation_journal_id_ASTM MRBUAC
_cod_data_source_file Caignaert_MRBUAC_1990_1805.cif
_cod_data_source_block Cu2La2O6.03Sr1
_cod_original_cell_volume 297.8369
_cod_original_formula_sum 'Cu2 La2 O6.03 Sr1'
_cod_database_code 1535806

loop_
_symmetry_equiv_pos_as_xyz
x,y,z
-y,x,z
-x,-y,z
y,-x,z
x,-y,-z
y,x,-z
-x,y,-z
-y,-x,-z
-x,-y,-z
y,-x,-z
x,y,-z
-y,x,-z
-x,y,z
-y,-x,z
x,-y,z
y,x,z
x+1/2,y+1/2,z+1/2
-y+1/2,x+1/2,z+1/2
-x+1/2,-y+1/2,z+1/2
y+1/2,-x+1/2,z+1/2
x+1/2,-y+1/2,-z+1/2
y+1/2,x+1/2,-z+1/2
-x+1/2,y+1/2,-z+1/2
-y+1/2,-x+1/2,-z+1/2
-x+1/2,-y+1/2,-z+1/2
y+1/2,-x+1/2,-z+1/2
x+1/2,y+1/2,-z+1/2
-y+1/2,x+1/2,-z+1/2
-x+1/2,y+1/2,z+1/2
-y+1/2,-x+1/2,z+1/2
x+1/2,-y+1/2,z+1/2
y+1/2,x+1/2,z+1/2

loop_
_atom_site_label
_atom_site_type_symbol
_atom_site_fract_x
_atom_site_fract_y
_atom_site_fract_z
_atom_site_occupancy
_atom_site_U_iso_or_equiv
Sr1 Sr+2 0 0 0 0.16 0.0
La2 La+3 0 0 0.1787 0.58 0.0
O3 O-2 0 0 0.5 0.0057 0.0
O2 O-2 0 0 0.2973 1 0.0
Cu1 Cu+2 0 0 0.5919 1 0.0
La1 La+3 0 0 0 0.84 0.0
O1 O-2 0 0.5 0.0845 1 0.0
Sr2 Sr+2 0 0 0.1787 0.42 0.0
